data_4027169
loop_
_publ_author_name
'Li-Rong Wen'
'Yong-Jie Shi'
'Guang-Yuan Liu'
'Ming Li'

_publ_section_title
;
 Modulating the Reactivity of Functionalized N,S-Ketene Acetal in MCR:
 Selective Synthesis of Tetrahydropyridines and
 Thiochromeno[2,3-b]pyridines via DABCO-Catalyzed Tandem Annulation
;
_journal_name_full 'Journal of Organic Chemistry'
_journal_page_first 4252
_journal_page_last 4260
_journal_paper_doi 10.1021/jo202665q
_journal_volume 77
_journal_year 2012
_chemical_formula_moiety 'C32 H26 N2 O2 S'
_chemical_formula_sum 'C32 H26 N2 O2 S'
_chemical_formula_weight 502.61
_chemical_name_systematic
; 
 ? 
;
_space_group_IT_number 14
_symmetry_cell_setting monoclinic
_symmetry_space_group_name_Hall '-P 2yn'
_symmetry_space_group_name_H-M 'P 1 21/n 1'
_atom_sites_solution_hydrogens geom
_atom_sites_solution_primary direct
_atom_sites_solution_secondary difmap
_audit_creation_method SHELXL-97
_cell_angle_alpha 90.00
_cell_angle_beta 108.236(3)
_cell_angle_gamma 90.00
_cell_formula_units_Z 4
_cell_length_a 13.427(3)
_cell_length_b 11.0240(19)
_cell_length_c 18.258(3)
_cell_measurement_reflns_used 5667
_cell_measurement_temperature 173(2)
_cell_measurement_theta_max 27.48
_cell_measurement_theta_min 1.66
_cell_volume 2566.8(8)
_computing_cell_refinement 'CrystalClear (Rigaku Inc., 2007)'
_computing_data_collection 'CrystalClear (Rigaku Inc., 2007)'
_computing_data_reduction 'CrystalClear (Rigaku Inc., 2007)'
_computing_molecular_graphics 'XP in Siemens SHELXTL (Sheldrick, 1994)'
_computing_publication_material 'SHELX97 (Sheldrick, 1997)'
_computing_structure_refinement 'SHELXL-97 (Sheldrick, 1997)'
_computing_structure_solution 'SHELXS-97 (Sheldrick, 1990)'
_diffrn_ambient_temperature 173(2)
_diffrn_measured_fraction_theta_full 0.995
_diffrn_measured_fraction_theta_max 0.995
_diffrn_measurement_device_type 'Saturn724+ CCD'
_diffrn_measurement_method '\w scans at fixed \c = 45\%'
_diffrn_radiation_monochromator graphite
_diffrn_radiation_source 'sealed tube'
_diffrn_radiation_type MoK\a
_diffrn_radiation_wavelength 0.71073
_diffrn_reflns_av_R_equivalents 0.0328
_diffrn_reflns_av_sigmaI/netI 0.0360
_diffrn_reflns_limit_h_max 15
_diffrn_reflns_limit_h_min -14
_diffrn_reflns_limit_k_max 11
_diffrn_reflns_limit_k_min -13
_diffrn_reflns_limit_l_max 13
_diffrn_reflns_limit_l_min -21
_diffrn_reflns_number 11794
_diffrn_reflns_theta_full 25.00
_diffrn_reflns_theta_max 25.00
_diffrn_reflns_theta_min 2.92
_exptl_absorpt_coefficient_mu 0.159
_exptl_absorpt_correction_T_max 0.9464
_exptl_absorpt_correction_T_min 0.9247
_exptl_absorpt_correction_type multi-scan
_exptl_absorpt_process_details 'CrystalClear (Rigaku Inc., 2007)'
_exptl_crystal_colour yellow
_exptl_crystal_density_diffrn 1.301
_exptl_crystal_description block
_exptl_crystal_F_000 1056
_exptl_crystal_size_max 0.50
_exptl_crystal_size_mid 0.40
_exptl_crystal_size_min 0.35
_refine_diff_density_max 0.193
_refine_diff_density_min -0.206
_refine_diff_density_rms 0.038
_refine_ls_extinction_method none
_refine_ls_goodness_of_fit_ref 1.170
_refine_ls_hydrogen_treatment constr
_refine_ls_matrix_type full
_refine_ls_number_parameters 335
_refine_ls_number_reflns 4492
_refine_ls_number_restraints 0
_refine_ls_restrained_S_all 1.170
_refine_ls_R_factor_all 0.0625
_refine_ls_R_factor_gt 0.0562
_refine_ls_shift/su_max 0.000
_refine_ls_shift/su_mean 0.000
_refine_ls_structure_factor_coef Fsqd
_refine_ls_weighting_details 'calc w=1/[\s^2^(Fo^2^)+(0.0271P)^2^+1.5415P] where P=(Fo^2^+2Fc^2^)/3'
_refine_ls_weighting_scheme calc
_refine_ls_wR_factor_gt 0.1096
_refine_ls_wR_factor_ref 0.1131
_reflns_number_gt 4160
_reflns_number_total 4492
_reflns_threshold_expression >2sigma(I)
_cod_data_source_file jo202665q_si_001.cif
_cod_data_source_block sa994
_cod_database_code 4027169

loop_
_symmetry_equiv_pos_as_xyz
'x, y, z'
'-x+1/2, y+1/2, -z+1/2'
'-x, -y, -z'
'x-1/2, -y-1/2, z-1/2'

loop_
_atom_site_label
_atom_site_type_symbol
_atom_site_fract_x
_atom_site_fract_y
_atom_site_fract_z
_atom_site_U_iso_or_equiv
_atom_site_adp_type
_atom_site_occupancy
_atom_site_symmetry_multiplicity
_atom_site_calc_flag
_atom_site_refinement_flags
S1 S 0.19163(5) 0.28338(6) 0.51073(4) 0.04073(18) Uani 1 1 d .
O1 O 0.33341(14) 0.57448(17) 0.56522(10) 0.0482(5) Uani 1 1 d .
O2 O 0.31942(12) 0.74027(15) 0.31751(9) 0.0403(4) Uani 1 1 d .
N1 N 0.28403(14) 0.41152(16) 0.42769(10) 0.0308(4) Uani 1 1 d .
N2 N 0.38269(14) 0.52043(18) 0.36570(11) 0.0372(5) Uani 1 1 d .
H2A H 0.3940 0.5829 0.3394 0.045 Uiso 1 1 calc R
H2B H 0.4283 0.4606 0.3779 0.045 Uiso 1 1 calc R
C1 C 0.21508(17) 0.4075(2) 0.46949(12) 0.0323(5) Uani 1 1 d .
C2 C 0.16430(17) 0.5269(2) 0.47621(12) 0.0315(5) Uani 1 1 d .
H2C H 0.1026 0.5117 0.4946 0.038 Uiso 1 1 calc R
C3 C 0.12572(17) 0.5878(2) 0.39579(12) 0.0304(5) Uani 1 1 d .
H3A H 0.0967 0.6693 0.4020 0.037 Uiso 1 1 calc R
C4 C 0.22106(17) 0.6069(2) 0.37003(12) 0.0298(5) Uani 1 1 d .
C5 C 0.29675(17) 0.5164(2) 0.38701(12) 0.0306(5) Uani 1 1 d .
C6 C 0.24327(19) 0.6076(2) 0.53517(13) 0.0359(5) Uani 1 1 d .
C7 C 0.20644(19) 0.7281(2) 0.55309(13) 0.0374(6) Uani 1 1 d .
C8 C 0.2822(2) 0.8157(3) 0.58527(15) 0.0486(7) Uani 1 1 d .
H8A H 0.3543 0.7966 0.5961 0.058 Uiso 1 1 calc R
C9 C 0.2530(2) 0.9306(3) 0.60155(18) 0.0605(8) Uani 1 1 d .
H9A H 0.3052 0.9901 0.6230 0.073 Uiso 1 1 calc R
C10 C 0.1486(2) 0.9586(3) 0.58673(18) 0.0592(8) Uani 1 1 d .
H10A H 0.1287 1.0378 0.5971 0.071 Uiso 1 1 calc R
C11 C 0.0727(2) 0.8713(3) 0.55668(16) 0.0515(7) Uani 1 1 d .
H11A H 0.0008 0.8899 0.5480 0.062 Uiso 1 1 calc R
C12 C 0.1014(2) 0.7568(2) 0.53934(14) 0.0417(6) Uani 1 1 d .
H12A H 0.0490 0.6976 0.5179 0.050 Uiso 1 1 calc R
C13 C 0.03705(17) 0.5122(2) 0.34257(12) 0.0294(5) Uani 1 1 d .
C14 C -0.06374(17) 0.5252(2) 0.34748(13) 0.0334(5) Uani 1 1 d .
H14A H -0.0775 0.5869 0.3793 0.040 Uiso 1 1 calc R
C15 C -0.14418(18) 0.4495(2) 0.30660(13) 0.0366(5) Uani 1 1 d .
H15A H -0.2124 0.4605 0.3108 0.044 Uiso 1 1 calc R
C16 C -0.12747(18) 0.3577(2) 0.25962(13) 0.0362(5) Uani 1 1 d .
C17 C -0.02788(18) 0.3489(2) 0.25146(13) 0.0366(5) Uani 1 1 d .
H17A H -0.0150 0.2898 0.2176 0.044 Uiso 1 1 calc R
C18 C 0.05276(17) 0.4253(2) 0.29217(13) 0.0335(5) Uani 1 1 d .
H18A H 0.1198 0.4179 0.2854 0.040 Uiso 1 1 calc R
C19 C -0.2131(2) 0.2697(3) 0.22019(15) 0.0501(7) Uani 1 1 d .
H19A H -0.2790 0.3138 0.1979 0.075 Uiso 1 1 calc R
H19B H -0.2216 0.2105 0.2578 0.075 Uiso 1 1 calc R
H19C H -0.1944 0.2273 0.1791 0.075 Uiso 1 1 calc R
C20 C 0.23781(17) 0.7177(2) 0.33500(12) 0.0315(5) Uani 1 1 d .
C21 C 0.15550(17) 0.8152(2) 0.31980(13) 0.0324(5) Uani 1 1 d .
C22 C 0.1819(2) 0.9284(2) 0.35287(15) 0.0445(6) Uani 1 1 d .
H22A H 0.2512 0.9428 0.3859 0.053 Uiso 1 1 calc R
C23 C 0.1088(2) 1.0208(2) 0.33841(17) 0.0540(7) Uani 1 1 d .
H23A H 0.1273 1.0972 0.3629 0.065 Uiso 1 1 calc R
C24 C 0.0094(2) 1.0023(2) 0.28858(17) 0.0499(7) Uani 1 1 d .
H24A H -0.0402 1.0666 0.2777 0.060 Uiso 1 1 calc R
C25 C -0.0182(2) 0.8905(2) 0.25442(15) 0.0439(6) Uani 1 1 d .
H25A H -0.0867 0.8780 0.2197 0.053 Uiso 1 1 calc R
C26 C 0.05384(18) 0.7965(2) 0.27069(13) 0.0363(5) Uani 1 1 d .
H26A H 0.0339 0.7189 0.2483 0.044 Uiso 1 1 calc R
C27 C 0.35040(17) 0.3072(2) 0.42901(13) 0.0333(5) Uani 1 1 d .
C28 C 0.32450(19) 0.2275(2) 0.36811(14) 0.0390(6) Uani 1 1 d .
H28A H 0.2637 0.2405 0.3251 0.047 Uiso 1 1 calc R
C29 C 0.3885(2) 0.1279(2) 0.37051(17) 0.0494(7) Uani 1 1 d .
H29A H 0.3717 0.0717 0.3290 0.059 Uiso 1 1 calc R
C30 C 0.4764(2) 0.1105(3) 0.43301(19) 0.0562(8) Uani 1 1 d .
H30A H 0.5199 0.0420 0.4346 0.067 Uiso 1 1 calc R
C31 C 0.5017(2) 0.1918(3) 0.49360(19) 0.0585(8) Uani 1 1 d .
H31A H 0.5627 0.1792 0.5365 0.070 Uiso 1 1 calc R
C32 C 0.43852(18) 0.2913(2) 0.49195(15) 0.0454(6) Uani 1 1 d .
H32A H 0.4555 0.3477 0.5334 0.054 Uiso 1 1 calc R

loop_
_atom_site_aniso_label
_atom_site_aniso_U_11
_atom_site_aniso_U_22
_atom_site_aniso_U_33
_atom_site_aniso_U_23
_atom_site_aniso_U_13
_atom_site_aniso_U_12
S1 0.0518(4) 0.0350(3) 0.0405(3) 0.0054(3) 0.0217(3) -0.0037(3)
O1 0.0450(10) 0.0517(11) 0.0407(10) -0.0086(9) 0.0032(8) 0.0003(9)
O2 0.0374(9) 0.0408(10) 0.0459(10) 0.0095(8) 0.0177(8) -0.0035(8)
N1 0.0334(10) 0.0296(10) 0.0305(10) 0.0018(8) 0.0115(8) -0.0007(8)
N2 0.0363(11) 0.0364(11) 0.0429(11) 0.0074(9) 0.0181(9) 0.0016(9)
C1 0.0339(12) 0.0388(14) 0.0233(11) -0.0018(10) 0.0075(10) -0.0046(10)
C2 0.0356(12) 0.0318(13) 0.0299(12) -0.0013(10) 0.0141(10) -0.0043(10)
C3 0.0344(12) 0.0302(12) 0.0281(11) 0.0003(9) 0.0119(10) -0.0010(10)
C4 0.0333(11) 0.0303(12) 0.0271(11) -0.0002(9) 0.0113(10) -0.0033(10)
C5 0.0334(12) 0.0324(13) 0.0272(11) -0.0013(9) 0.0110(10) -0.0060(10)
C6 0.0411(14) 0.0406(14) 0.0286(12) 0.0005(10) 0.0149(11) -0.0071(11)
C7 0.0469(14) 0.0355(14) 0.0341(13) -0.0063(10) 0.0187(11) -0.0093(11)
C8 0.0533(16) 0.0507(17) 0.0464(15) -0.0128(13) 0.0224(13) -0.0162(13)
C9 0.072(2) 0.0481(18) 0.069(2) -0.0245(15) 0.0319(17) -0.0235(15)
C10 0.076(2) 0.0397(16) 0.072(2) -0.0191(15) 0.0370(17) -0.0077(15)
C11 0.0580(17) 0.0444(16) 0.0582(17) -0.0094(14) 0.0272(14) -0.0013(13)
C12 0.0487(14) 0.0416(15) 0.0388(14) -0.0072(11) 0.0195(12) -0.0085(12)
C13 0.0340(12) 0.0279(12) 0.0274(11) 0.0024(9) 0.0112(10) -0.0010(9)
C14 0.0360(12) 0.0348(13) 0.0316(12) -0.0003(10) 0.0138(10) 0.0007(10)
C15 0.0311(12) 0.0425(14) 0.0364(13) 0.0039(11) 0.0111(10) 0.0003(11)
C16 0.0358(12) 0.0351(13) 0.0325(12) 0.0050(10) 0.0030(10) -0.0028(11)
C17 0.0416(13) 0.0342(13) 0.0316(12) -0.0031(10) 0.0078(11) 0.0013(11)
C18 0.0329(12) 0.0351(13) 0.0334(12) 0.0010(10) 0.0115(10) 0.0007(10)
C19 0.0441(14) 0.0501(17) 0.0485(16) -0.0032(13) 0.0035(13) -0.0105(13)
C20 0.0330(12) 0.0336(13) 0.0275(11) -0.0012(10) 0.0091(10) -0.0057(10)
C21 0.0376(12) 0.0314(13) 0.0317(12) 0.0023(10) 0.0161(10) -0.0043(10)
C22 0.0471(15) 0.0366(14) 0.0507(15) -0.0028(12) 0.0167(13) -0.0069(12)
C23 0.0665(19) 0.0289(14) 0.073(2) -0.0086(13) 0.0314(17) -0.0021(13)
C24 0.0560(17) 0.0379(15) 0.0658(18) 0.0097(13) 0.0333(15) 0.0120(13)
C25 0.0397(13) 0.0481(16) 0.0463(15) 0.0054(12) 0.0168(12) 0.0051(12)
C26 0.0412(13) 0.0345(13) 0.0346(12) -0.0006(10) 0.0138(11) -0.0008(11)
C27 0.0342(12) 0.0319(13) 0.0370(13) 0.0049(10) 0.0157(10) -0.0004(10)
C28 0.0449(14) 0.0366(14) 0.0399(13) 0.0016(11) 0.0199(12) -0.0002(11)
C29 0.0648(18) 0.0331(14) 0.0637(18) 0.0011(13) 0.0396(16) -0.0014(13)
C30 0.0537(17) 0.0389(16) 0.087(2) 0.0191(16) 0.0384(17) 0.0097(13)
C31 0.0366(14) 0.0565(19) 0.075(2) 0.0179(16) 0.0069(14) 0.0059(13)
C32 0.0352(13) 0.0452(16) 0.0501(15) 0.0025(13) 0.0051(12) -0.0042(12)

loop_
_atom_type_symbol
_atom_type_description
_atom_type_scat_dispersion_real
_atom_type_scat_dispersion_imag
_atom_type_scat_source
C C 0.0033 0.0016 'International Tables Vol C Tables 4.2.6.8 and 6.1.1.4'
H H 0.0000 0.0000 'International Tables Vol C Tables 4.2.6.8 and 6.1.1.4'
N N 0.0061 0.0033 'International Tables Vol C Tables 4.2.6.8 and 6.1.1.4'
O O 0.0106 0.0060 'International Tables Vol C Tables 4.2.6.8 and 6.1.1.4'
S S 0.1246 0.1234 'International Tables Vol C Tables 4.2.6.8 and 6.1.1.4'

loop_
_geom_angle_atom_site_label_1
_geom_angle_atom_site_label_2
_geom_angle_atom_site_label_3
_geom_angle
C1 N1 C5 122.14(19)
C1 N1 C27 118.91(18)
C5 N1 C27 118.85(17)
C5 N2 H2A 120.0
C5 N2 H2B 120.0
H2A N2 H2B 120.0
N1 C1 C2 114.78(19)
N1 C1 S1 122.82(18)
C2 C1 S1 122.39(16)
C1 C2 C6 109.41(19)
C1 C2 C3 109.09(18)
C6 C2 C3 111.50(18)
C1 C2 H2C 108.9
C6 C2 H2C 108.9
C3 C2 H2C 108.9
C4 C3 C13 116.49(18)
C4 C3 C2 106.93(17)
C13 C3 C2 109.27(17)
C4 C3 H3A 108.0
C13 C3 H3A 108.0
C2 C3 H3A 108.0
C5 C4 C20 120.52(19)
C5 C4 C3 117.54(19)
C20 C4 C3 121.8(2)
N2 C5 C4 123.5(2)
N2 C5 N1 116.1(2)
C4 C5 N1 120.33(19)
O1 C6 C7 121.3(2)
O1 C6 C2 120.9(2)
C7 C6 C2 117.8(2)
C12 C7 C8 118.9(2)
C12 C7 C6 123.5(2)
C8 C7 C6 117.6(2)
C9 C8 C7 120.5(3)
C9 C8 H8A 119.8
C7 C8 H8A 119.8
C10 C9 C8 120.1(3)
C10 C9 H9A 120.0
C8 C9 H9A 120.0
C9 C10 C11 120.0(3)
C9 C10 H10A 120.0
C11 C10 H10A 120.0
C10 C11 C12 120.0(3)
C10 C11 H11A 120.0
C12 C11 H11A 120.0
C11 C12 C7 120.4(2)
C11 C12 H12A 119.8
C7 C12 H12A 119.8
C18 C13 C14 117.8(2)
C18 C13 C3 123.2(2)
C14 C13 C3 118.89(19)
C15 C14 C13 120.9(2)
C15 C14 H14A 119.6
C13 C14 H14A 119.6
C14 C15 C16 121.5(2)
C14 C15 H15A 119.2
C16 C15 H15A 119.2
C15 C16 C17 117.5(2)
C15 C16 C19 121.2(2)
C17 C16 C19 121.2(2)
C18 C17 C16 120.9(2)
C18 C17 H17A 119.6
C16 C17 H17A 119.6
C17 C18 C13 121.2(2)
C17 C18 H18A 119.4
C13 C18 H18A 119.4
C16 C19 H19A 109.5
C16 C19 H19B 109.5
H19A C19 H19B 109.5
C16 C19 H19C 109.5
H19A C19 H19C 109.5
H19B C19 H19C 109.5
O2 C20 C4 123.6(2)
O2 C20 C21 117.40(19)
C4 C20 C21 118.94(19)
C22 C21 C26 118.7(2)
C22 C21 C20 119.4(2)
C26 C21 C20 121.9(2)
C23 C22 C21 120.8(2)
C23 C22 H22A 119.6
C21 C22 H22A 119.6
C24 C23 C22 120.1(3)
C24 C23 H23A 119.9
C22 C23 H23A 119.9
C23 C24 C25 120.0(2)
C23 C24 H24A 120.0
C25 C24 H24A 120.0
C24 C25 C26 120.1(2)
C24 C25 H25A 120.0
C26 C25 H25A 120.0
C25 C26 C21 120.3(2)
C25 C26 H26A 119.8
C21 C26 H26A 119.8
C28 C27 C32 121.8(2)
C28 C27 N1 119.7(2)
C32 C27 N1 118.5(2)
C27 C28 C29 118.9(2)
C27 C28 H28A 120.5
C29 C28 H28A 120.5
C30 C29 C28 120.0(3)
C30 C29 H29A 120.0
C28 C29 H29A 120.0
C29 C30 C31 120.5(3)
C29 C30 H30A 119.8
C31 C30 H30A 119.8
C30 C31 C32 120.1(3)
C30 C31 H31A 119.9
C32 C31 H31A 119.9
C27 C32 C31 118.7(3)
C27 C32 H32A 120.7
C31 C32 H32A 120.7

loop_
_geom_bond_atom_site_label_1
_geom_bond_atom_site_label_2
_geom_bond_distance
S1 C1 1.640(2)
O1 C6 1.218(3)
O2 C20 1.258(3)
N1 C1 1.372(3)
N1 C5 1.413(3)
N1 C27 1.450(3)
N2 C5 1.329(3)
N2 H2A 0.8800
N2 H2B 0.8800
C1 C2 1.505(3)
C2 C6 1.536(3)
C2 C3 1.549(3)
C2 H2C 1.0000
C3 C4 1.510(3)
C3 C13 1.527(3)
C3 H3A 1.0000
C4 C5 1.389(3)
C4 C20 1.429(3)
C6 C7 1.489(3)
C7 C12 1.389(3)
C7 C8 1.392(3)
C8 C9 1.384(4)
C8 H8A 0.9500
C9 C10 1.377(4)
C9 H9A 0.9500
C10 C11 1.385(4)
C10 H10A 0.9500
C11 C12 1.385(4)
C11 H11A 0.9500
C12 H12A 0.9500
C13 C18 1.390(3)
C13 C14 1.391(3)
C14 C15 1.384(3)
C14 H14A 0.9500
C15 C16 1.390(3)
C15 H15A 0.9500
C16 C17 1.394(3)
C16 C19 1.504(3)
C17 C18 1.389(3)
C17 H17A 0.9500
C18 H18A 0.9500
C19 H19A 0.9800
C19 H19B 0.9800
C19 H19C 0.9800
C20 C21 1.504(3)
C21 C22 1.384(3)
C21 C26 1.394(3)
C22 C23 1.381(4)
C22 H22A 0.9500
C23 C24 1.375(4)
C23 H23A 0.9500
C24 C25 1.379(4)
C24 H24A 0.9500
C25 C26 1.385(3)
C25 H25A 0.9500
C26 H26A 0.9500
C27 C28 1.374(3)
C27 C32 1.379(3)
C28 C29 1.387(3)
C28 H28A 0.9500
C29 C30 1.374(4)
C29 H29A 0.9500
C30 C31 1.381(4)
C30 H30A 0.9500
C31 C32 1.382(4)
C31 H31A 0.9500
C32 H32A 0.9500

loop_
_geom_hbond_atom_site_label_D
_geom_hbond_atom_site_label_H
_geom_hbond_atom_site_label_A
_geom_hbond_distance_DH
_geom_hbond_distance_HA
_geom_hbond_distance_DA
_geom_hbond_angle_DHA
N2 H2A O2 0.88 1.98 2.627(3) 129.3

loop_
_geom_torsion_atom_site_label_1
_geom_torsion_atom_site_label_2
_geom_torsion_atom_site_label_3
_geom_torsion_atom_site_label_4
_geom_torsion
C5 N1 C1 C2 -6.9(3)
C27 N1 C1 C2 169.37(18)
C5 N1 C1 S1 174.45(16)
C27 N1 C1 S1 -9.3(3)
N1 C1 C2 C6 -76.1(2)
S1 C1 C2 C6 102.6(2)
N1 C1 C2 C3 46.1(2)
S1 C1 C2 C3 -135.23(17)
C1 C2 C3 C4 -60.3(2)
C6 C2 C3 C4 60.7(2)
C1 C2 C3 C13 66.6(2)
C6 C2 C3 C13 -172.42(18)
C13 C3 C4 C5 -83.8(3)
C2 C3 C4 C5 38.7(3)
C13 C3 C4 C20 101.2(2)
C2 C3 C4 C20 -136.4(2)
C20 C4 C5 N2 -6.9(3)
C3 C4 C5 N2 178.0(2)
C20 C4 C5 N1 174.44(19)
C3 C4 C5 N1 -0.7(3)
C1 N1 C5 N2 163.3(2)
C27 N1 C5 N2 -13.0(3)
C1 N1 C5 C4 -17.9(3)
C27 N1 C5 C4 165.8(2)
C1 C2 C6 O1 4.0(3)
C3 C2 C6 O1 -116.7(2)
C1 C2 C6 C7 -177.09(18)
C3 C2 C6 C7 62.1(2)
O1 C6 C7 C12 -160.6(2)
C2 C6 C7 C12 20.5(3)
O1 C6 C7 C8 19.4(3)
C2 C6 C7 C8 -159.5(2)
C12 C7 C8 C9 -1.5(4)
C6 C7 C8 C9 178.4(2)
C7 C8 C9 C10 0.7(4)
C8 C9 C10 C11 1.1(5)
C9 C10 C11 C12 -1.9(4)
C10 C11 C12 C7 1.1(4)
C8 C7 C12 C11 0.7(4)
C6 C7 C12 C11 -179.3(2)
C4 C3 C13 C18 25.9(3)
C2 C3 C13 C18 -95.3(2)
C4 C3 C13 C14 -158.0(2)
C2 C3 C13 C14 80.8(2)
C18 C13 C14 C15 3.4(3)
C3 C13 C14 C15 -172.9(2)
C13 C14 C15 C16 0.3(4)
C14 C15 C16 C17 -3.7(3)
C14 C15 C16 C19 175.2(2)
C15 C16 C17 C18 3.3(3)
C19 C16 C17 C18 -175.6(2)
C16 C17 C18 C13 0.4(4)
C14 C13 C18 C17 -3.8(3)
C3 C13 C18 C17 172.4(2)
C5 C4 C20 O2 0.1(3)
C3 C4 C20 O2 175.0(2)
C5 C4 C20 C21 -178.1(2)
C3 C4 C20 C21 -3.2(3)
O2 C20 C21 C22 -57.3(3)
C4 C20 C21 C22 121.0(2)
O2 C20 C21 C26 120.1(2)
C4 C20 C21 C26 -61.6(3)
C26 C21 C22 C23 0.8(4)
C20 C21 C22 C23 178.3(2)
C21 C22 C23 C24 -2.3(4)
C22 C23 C24 C25 1.6(4)
C23 C24 C25 C26 0.5(4)
C24 C25 C26 C21 -1.9(4)
C22 C21 C26 C25 1.2(3)
C20 C21 C26 C25 -176.1(2)
C1 N1 C27 C28 101.1(2)
C5 N1 C27 C28 -82.5(3)
C1 N1 C27 C32 -79.1(3)
C5 N1 C27 C32 97.3(2)
C32 C27 C28 C29 0.5(3)
N1 C27 C28 C29 -179.6(2)
C27 C28 C29 C30 -0.2(4)
C28 C29 C30 C31 -0.2(4)
C29 C30 C31 C32 0.3(4)
C28 C27 C32 C31 -0.5(4)
N1 C27 C32 C31 179.7(2)
C30 C31 C32 C27 0.1(4)
